data_4306970
loop_
_publ_author_name
'Adam L. Grzesiak'
'Adam J. Matzger'

_publ_contact_author_address
;
Department of Chemistry
University of Michigan
930 N. University Ave.
Ann Arbor, MI 48109-1055
United States of America
;
_publ_contact_author_email matzger@umich.edu
_publ_contact_author_name 'Adam J. Matzger'
_publ_section_title
;
Selection and Discovery of Polymorphs of Platinum Complexes Facilitated by
Polymer-Induced Heteronucleation
;
_journal_name_full 'Inorganic Chemistry'
_journal_page_first 453
_journal_page_last 457
_journal_paper_doi 10.1021/ic061323k
_journal_volume 46
_journal_year 2007
_chemical_absolute_configuration disp
_chemical_formula_moiety 'C12 H8 Cl2 N2 Pt'
_chemical_formula_sum 'C12 H8 Cl2 N2 Pt'
_chemical_formula_weight 446.19
_space_group_IT_number 29
_symmetry_cell_setting orthorhombic
_symmetry_Int_Tables_number 29
_symmetry_space_group_name_Hall 'P 2c -2ac'
_symmetry_space_group_name_H-M 'P c a 21'
_atom_sites_solution_hydrogens geom
_atom_sites_solution_primary direct
_atom_sites_solution_secondary difmap
_audit_creation_method SHELXL-97
_cell_angle_alpha 90.00
_cell_angle_beta 90.00
_cell_angle_gamma 90.00
_cell_formula_units_Z 4
_cell_length_a 18.257(10)
_cell_length_b 9.167(5)
_cell_length_c 6.866(4)
_cell_measurement_reflns_used 1792
_cell_measurement_temperature 123(2)
_cell_measurement_theta_max 29.50
_cell_measurement_theta_min 2.97
_cell_volume 1149.1(11)
_computing_cell_refinement 'Bruker SAINT'
_computing_data_collection 'Bruker SMART'
_computing_data_reduction 'Bruker SAINT'
_computing_molecular_graphics 'Bruker SHELXTL'
_computing_publication_material 'Bruker SHELXTL'
_computing_structure_refinement 'Bruker SHELXTL'
_computing_structure_solution 'Bruker SHELXTL'
_diffrn_ambient_temperature 123(2)
_diffrn_measured_fraction_theta_full 0.994
_diffrn_measured_fraction_theta_max 0.994
_diffrn_measurement_device_type 'Bruker SMART 1K'
_diffrn_measurement_method 'phi and omega scans'
_diffrn_radiation_monochromator graphite
_diffrn_radiation_source 'sealed tube'
_diffrn_radiation_type MoK\a
_diffrn_radiation_wavelength 0.71073
_diffrn_reflns_av_R_equivalents 0.0525
_diffrn_reflns_av_sigmaI/netI 0.0392
_diffrn_reflns_limit_h_max 25
_diffrn_reflns_limit_h_min -24
_diffrn_reflns_limit_k_max 12
_diffrn_reflns_limit_k_min -12
_diffrn_reflns_limit_l_max 9
_diffrn_reflns_limit_l_min -9
_diffrn_reflns_number 20576
_diffrn_reflns_theta_full 29.61
_diffrn_reflns_theta_max 29.61
_diffrn_reflns_theta_min 2.22
_exptl_absorpt_coefficient_mu 12.650
_exptl_absorpt_correction_T_max 0.4681
_exptl_absorpt_correction_T_min 0.0611
_exptl_absorpt_correction_type multi-scan
_exptl_absorpt_process_details
;
  Blessing, R. Acta Cryst. (1995) A51 33-38.
  Sheldrick, G.  SADABS (Version 2.10) Bruker/Siemens area
  detector absorption and other corrections, University of 
  Gottingen, Germany 2003.
;
_exptl_crystal_colour orange
_exptl_crystal_density_diffrn 2.579
_exptl_crystal_density_method 'not measured'
_exptl_crystal_description needle
_exptl_crystal_F_000 824
_exptl_crystal_size_max 0.46
_exptl_crystal_size_mid 0.14
_exptl_crystal_size_min 0.06
_refine_diff_density_max 1.223
_refine_diff_density_min -1.121
_refine_diff_density_rms 0.202
_refine_ls_abs_structure_details 'Flack H D (1983), Acta Cryst. A39, 876-881'
_refine_ls_abs_structure_Flack 0.461(11)
_refine_ls_extinction_method none
_refine_ls_goodness_of_fit_ref 1.104
_refine_ls_hydrogen_treatment constr
_refine_ls_matrix_type full
_refine_ls_number_parameters 159
_refine_ls_number_reflns 3185
_refine_ls_number_restraints 1
_refine_ls_restrained_S_all 1.103
_refine_ls_R_factor_all 0.0340
_refine_ls_R_factor_gt 0.0251
_refine_ls_shift/su_max 0.001
_refine_ls_shift/su_mean 0.000
_refine_ls_structure_factor_coef Fsqd
_refine_ls_weighting_details 'calc w=1/[\s^2^(Fo^2^)+(0.0153P)^2^+3.1734P] where P=(Fo^2^+2Fc^2^)/3'
_refine_ls_weighting_scheme calc
_refine_ls_wR_factor_gt 0.0561
_refine_ls_wR_factor_ref 0.0585
_reflns_number_gt 2767
_reflns_number_total 3185
_reflns_threshold_expression >2sigma(I)
_cod_data_source_file ic061323ksi20060725_125155_2.cif
_cod_data_source_block Pt(phen)Cl2_form_II
_cod_original_cell_volume 1149.0(10)
_cod_database_code 4306970

loop_
_symmetry_equiv_pos_as_xyz
'x, y, z'
'-x, -y, z+1/2'
'x+1/2, -y, z'
'-x+1/2, y, z+1/2'

loop_
_atom_site_label
_atom_site_type_symbol
_atom_site_fract_x
_atom_site_fract_y
_atom_site_fract_z
_atom_site_U_iso_or_equiv
_atom_site_adp_type
_atom_site_occupancy
_atom_site_symmetry_multiplicity
_atom_site_calc_flag
_atom_site_refinement_flags
_atom_site_disorder_assembly
_atom_site_disorder_group
Pt1 Pt 0.769793(10) 0.159592(17) 0.14692(8) 0.01776(6) Uani 1 1 d . . .
Cl1 Cl 0.81561(9) -0.07296(18) 0.0925(2) 0.0323(4) Uani 1 1 d . . .
Cl2 Cl 0.88729(8) 0.25117(16) 0.1717(3) 0.0280(4) Uani 1 1 d . . .
N1 N 0.6639(2) 0.0972(5) 0.1259(11) 0.0184(11) Uani 1 1 d . . .
N2 N 0.7209(3) 0.3547(5) 0.1989(7) 0.0219(12) Uani 1 1 d . . .
C1 C 0.6374(3) -0.0348(6) 0.0864(8) 0.0203(12) Uani 1 1 d . . .
H1 H 0.6702 -0.1132 0.0615 0.024 Uiso 1 1 calc R . .
C2 C 0.5617(4) -0.0592(7) 0.0810(9) 0.0270(14) Uani 1 1 d . . .
H2 H 0.5439 -0.1543 0.0531 0.05(3) Uiso 1 1 calc R . .
C3 C 0.5136(3) 0.0485(7) 0.1143(10) 0.0260(17) Uani 1 1 d . . .
H3 H 0.4624 0.0301 0.1093 0.017(16) Uiso 1 1 calc R . .
C4 C 0.5400(3) 0.1897(6) 0.157(2) 0.0227(12) Uani 1 1 d . . .
C5 C 0.4948(4) 0.3142(7) 0.1927(9) 0.0307(18) Uani 1 1 d . . .
H5 H 0.4431 0.3037 0.1906 0.010(15) Uiso 1 1 calc R . .
C6 C 0.5245(4) 0.4469(8) 0.2295(10) 0.0329(16) Uani 1 1 d . . .
H6 H 0.4932 0.5281 0.2513 0.039 Uiso 1 1 calc R . .
C7 C 0.6012(4) 0.4665(7) 0.2360(9) 0.0263(14) Uani 1 1 d . . .
C8 C 0.6370(4) 0.6018(7) 0.2782(10) 0.0309(16) Uani 1 1 d . . .
H8 H 0.6089 0.6867 0.3052 0.09(4) Uiso 1 1 calc R . .
C9 C 0.7118(5) 0.6082(7) 0.2797(10) 0.0326(16) Uani 1 1 d . . .
H9 H 0.7358 0.6973 0.3099 0.039 Uiso 1 1 calc R . .
C10 C 0.7531(4) 0.4834(7) 0.2365(9) 0.0244(13) Uani 1 1 d . . .
H10 H 0.8050 0.4900 0.2337 0.029 Uiso 1 1 calc R . .
C11 C 0.6460(4) 0.3478(6) 0.1978(8) 0.0211(13) Uani 1 1 d . . .
C12 C 0.6161(3) 0.2087(6) 0.1598(18) 0.0218(12) Uani 1 1 d . . .

loop_
_atom_site_aniso_label
_atom_site_aniso_U_11
_atom_site_aniso_U_22
_atom_site_aniso_U_33
_atom_site_aniso_U_23
_atom_site_aniso_U_13
_atom_site_aniso_U_12
Pt1 0.01611(9) 0.01930(8) 0.01785(9) 0.00264(18) -0.0003(2) -0.00182(7)
Cl1 0.0258(8) 0.0357(8) 0.0355(10) 0.0005(6) -0.0001(6) -0.0015(6)
Cl2 0.0248(7) 0.0325(6) 0.0267(10) 0.0027(8) -0.0018(7) -0.0066(5)
N1 0.017(2) 0.027(2) 0.011(3) 0.001(3) 0.002(2) -0.0012(16)
N2 0.024(3) 0.025(2) 0.017(3) 0.0052(17) 0.0007(18) -0.0010(19)
C1 0.014(3) 0.023(3) 0.023(3) -0.002(2) -0.002(2) 0.001(2)
C2 0.020(3) 0.033(3) 0.028(3) 0.001(2) -0.007(3) -0.008(3)
C3 0.016(3) 0.041(3) 0.022(5) 0.004(3) -0.001(3) -0.003(2)
C4 0.019(2) 0.032(2) 0.017(3) 0.007(5) 0.000(5) 0.0027(19)
C5 0.030(3) 0.035(3) 0.028(5) 0.004(3) 0.002(3) 0.007(3)
C6 0.034(4) 0.034(4) 0.031(3) 0.005(3) 0.002(3) 0.012(3)
C7 0.029(4) 0.026(3) 0.023(3) 0.005(2) 0.001(3) 0.003(3)
C8 0.045(5) 0.020(3) 0.028(3) 0.004(3) 0.002(3) 0.008(3)
C9 0.052(5) 0.019(3) 0.027(3) 0.001(3) 0.008(3) -0.002(3)
C10 0.030(3) 0.023(3) 0.020(3) 0.002(2) 0.002(3) -0.005(3)
C11 0.026(3) 0.021(2) 0.016(3) 0.006(2) -0.001(2) 0.001(2)
C12 0.028(3) 0.0204(19) 0.017(3) 0.005(4) -0.002(4) 0.0025(19)

loop_
_atom_type_symbol
_atom_type_description
_atom_type_scat_dispersion_real
_atom_type_scat_dispersion_imag
_atom_type_scat_source
C C 0.0033 0.0016 'International Tables Vol C Tables 4.2.6.8 and 6.1.1.4'
H H 0.0000 0.0000 'International Tables Vol C Tables 4.2.6.8 and 6.1.1.4'
N N 0.0061 0.0033 'International Tables Vol C Tables 4.2.6.8 and 6.1.1.4'
Cl Cl 0.1484 0.1585 'International Tables Vol C Tables 4.2.6.8 and 6.1.1.4'
Pt Pt -1.7033 8.3905 'International Tables Vol C Tables 4.2.6.8 and 6.1.1.4'

loop_
_geom_angle_atom_site_label_1
_geom_angle_atom_site_label_2
_geom_angle_atom_site_label_3
_geom_angle
_geom_angle_site_symmetry_1
_geom_angle_site_symmetry_3
_geom_angle_publ_flag
N1 Pt1 N2 80.9(2) . . ?
N1 Pt1 Cl2 175.11(13) . . ?
N2 Pt1 Cl2 94.30(16) . . ?
N1 Pt1 Cl1 94.22(14) . . ?
N2 Pt1 Cl1 174.91(15) . . ?
Cl2 Pt1 Cl1 90.63(6) . . ?
C1 N1 C12 119.0(5) . . ?
C1 N1 Pt1 128.2(4) . . ?
C12 N1 Pt1 112.8(4) . . ?
C10 N2 C11 118.6(5) . . ?
C10 N2 Pt1 128.0(5) . . ?
C11 N2 Pt1 113.4(4) . . ?
N1 C1 C2 120.6(5) . . ?
C3 C2 C1 121.6(6) . . ?
C2 C3 C4 119.1(6) . . ?
C12 C4 C3 117.1(5) . . ?
C12 C4 C5 118.1(6) . . ?
C3 C4 C5 124.8(6) . . ?
C6 C5 C4 121.2(7) . . ?
C5 C6 C7 121.1(7) . . ?
C11 C7 C6 118.7(6) . . ?
C11 C7 C8 116.7(6) . . ?
C6 C7 C8 124.7(6) . . ?
C9 C8 C7 119.6(6) . . ?
C8 C9 C10 120.1(7) . . ?
N2 C10 C9 121.5(7) . . ?
N2 C11 C7 123.5(6) . . ?
N2 C11 C12 115.4(5) . . ?
C7 C11 C12 121.0(6) . . ?
N1 C12 C4 122.6(5) . . ?
N1 C12 C11 117.5(5) . . ?
C4 C12 C11 119.9(5) . . ?

loop_
_geom_bond_atom_site_label_1
_geom_bond_atom_site_label_2
_geom_bond_distance
_geom_bond_site_symmetry_2
_geom_bond_publ_flag
Pt1 N1 2.021(5) . ?
Pt1 N2 2.031(5) . ?
Pt1 Cl2 2.3098(18) . ?
Pt1 Cl1 2.320(2) . ?
N1 C1 1.331(7) . ?
N1 C12 1.363(7) . ?
N2 C10 1.343(8) . ?
N2 C11 1.368(8) . ?
C1 C2 1.402(8) . ?
C2 C3 1.341(9) . ?
C3 C4 1.412(9) . ?
C4 C12 1.401(8) . ?
C4 C5 1.429(9) . ?
C5 C6 1.356(10) . ?
C6 C7 1.412(10) . ?
C7 C11 1.387(9) . ?
C7 C8 1.431(10) . ?
C8 C9 1.368(11) . ?
C9 C10 1.401(10) . ?
C11 C12 1.411(8) . ?
